data_4088640
loop_
_publ_author_name
'Chen, Jiawei'
'Tagne Kuate, Alain C.'
'Lalancette, Roger A.'
'J\"akle, Frieder'

_publ_section_title
;
 Heteroatom-Bridged ortho-Biferrocenes: Stereoselective Synthesis,
 Structural Features, and Electrochemical Properties
;
_journal_issue 11
_journal_name_full Organometallics
_journal_page_first 1964
_journal_paper_doi 10.1021/acs.organomet.6b00272
_journal_volume 35
_journal_year 2016
_chemical_absolute_configuration syn
_chemical_formula_moiety 'C26 H34 B Fe2 P Sn'
_chemical_formula_sum 'C26 H34 B Fe2 P Sn'
_chemical_formula_weight 618.70
_space_group_IT_number 19
_space_group_name_Hall 'P 2ac 2ab'
_space_group_name_H-M_alt 'P 21 21 21'
_symmetry_cell_setting orthorhombic
_symmetry_space_group_name_Hall 'P 2ac 2ab'
_symmetry_space_group_name_H-M 'P 21 21 21'
_atom_sites_solution_hydrogens geom
_atom_sites_solution_primary direct
_atom_sites_solution_secondary difmap
_audit_creation_method SHELXL-97
_cell_angle_alpha 90.00
_cell_angle_beta 90.00
_cell_angle_gamma 90.00
_cell_formula_units_Z 4
_cell_length_a 12.1285(2)
_cell_length_b 13.3506(2)
_cell_length_c 15.4421(2)
_cell_measurement_reflns_used 9892
_cell_measurement_temperature 100(2)
_cell_measurement_theta_max 70.86
_cell_measurement_theta_min 2.86
_cell_volume 2500.43(6)
_computing_cell_refinement 'APEX 2'
_computing_data_collection 'APEX 2 (Bruker, 2006)'
_computing_data_reduction 'SAINT (Bruker, 2005)'
_computing_molecular_graphics SHELXTL
_computing_publication_material SHELXTL
_computing_structure_refinement SHELXTL
_computing_structure_solution 'SHELXTL (Sheldrick, 2008b)'
_diffrn_ambient_temperature 100(2)
_diffrn_measured_fraction_theta_full 0.993
_diffrn_measured_fraction_theta_max 0.945
_diffrn_measurement_device_type 'Bruker SMART CCD Apex-II area-detector'
_diffrn_measurement_method '\f and \w'
_diffrn_radiation_monochromator graphite
_diffrn_radiation_source 'fine-focus sealed tube'
_diffrn_radiation_type CuK\a
_diffrn_radiation_wavelength 1.54178
_diffrn_reflns_av_R_equivalents 0.0318
_diffrn_reflns_av_sigmaI/netI 0.0332
_diffrn_reflns_limit_h_max 14
_diffrn_reflns_limit_h_min -14
_diffrn_reflns_limit_k_max 16
_diffrn_reflns_limit_k_min -15
_diffrn_reflns_limit_l_max 17
_diffrn_reflns_limit_l_min -18
_diffrn_reflns_number 24052
_diffrn_reflns_theta_full 67.50
_diffrn_reflns_theta_max 71.32
_diffrn_reflns_theta_min 4.38
_exptl_absorpt_coefficient_mu 17.738
_exptl_absorpt_correction_T_max 0.2349
_exptl_absorpt_correction_T_min 0.0750
_exptl_absorpt_correction_type numerical
_exptl_absorpt_process_details 'SADABS (Sheldrick, 2008a)'
_exptl_crystal_colour red
_exptl_crystal_density_diffrn 1.644
_exptl_crystal_density_method 'not measured'
_exptl_crystal_description block
_exptl_crystal_F_000 1248
_exptl_crystal_size_max 0.30
_exptl_crystal_size_mid 0.23
_exptl_crystal_size_min 0.12
_refine_diff_density_max 0.516
_refine_diff_density_min -0.321
_refine_diff_density_rms 0.058
_refine_ls_abs_structure_details 'Flack (1983), 1808 Friedel pairs'
_refine_ls_abs_structure_Flack 0.008(4)
_refine_ls_extinction_method none
_refine_ls_goodness_of_fit_ref 1.05
_refine_ls_hydrogen_treatment constr
_refine_ls_matrix_type full
_refine_ls_number_parameters 286
_refine_ls_number_reflns 4398
_refine_ls_number_restraints 0
_refine_ls_restrained_S_all 1.05
_refine_ls_R_factor_all 0.019
_refine_ls_R_factor_gt 0.018
_refine_ls_shift/su_max 0.00
_refine_ls_shift/su_mean 0.00
_refine_ls_structure_factor_coef Fsqd
_refine_ls_weighting_details 'calc w=1/[\s^2^(Fo^2^)+(0.0159P)^2^+0.0000P] where P=(Fo^2^+2Fc^2^)/3'
_refine_ls_weighting_scheme calc
_refine_ls_wR_factor_gt 0.044
_refine_ls_wR_factor_ref 0.044
_reflns_number_gt 4285
_reflns_number_total 4398
_reflns_threshold_expression >2sigma(I)
_cod_data_source_file om6b00272_si_002.cif
_cod_data_source_block 043011_jc_0m
_cod_depositor_comments
;
The following automatic conversions were performed:

data item '_symmetry_cell_setting' value 'Orthorhombic' was changed
to 'orthorhombic' in accordance with the
/home/saulius/struct/COD-crude-data/automatic-downloads/DataCite-retrospective/ACS/depositions/lib/dictionaries/cif_core.dic
dictionary named 'cif_core.dic' version 2.4.2 last updated on
2011-04-26.

Automatic conversion script
Id: cif_fix_values 6909 2019-04-08 15:41:33Z antanas 
;
_cod_database_code 4088640

loop_
_symmetry_equiv_pos_as_xyz
'x, y, z'
'-x+1/2, -y, z+1/2'
'-x, y+1/2, -z+1/2'
'x+1/2, -y+1/2, -z'

loop_
_atom_site_label
_atom_site_type_symbol
_atom_site_fract_x
_atom_site_fract_y
_atom_site_fract_z
_atom_site_U_iso_or_equiv
_atom_site_adp_type
_atom_site_occupancy
_atom_site_symmetry_multiplicity
_atom_site_calc_flag
_atom_site_refinement_flags
Sn1 Sn -0.129501(14) 0.117869(13) 0.946388(11) 0.02344(5) Uani 1 1 d .
Fe2 Fe 0.11047(3) 0.11174(3) 0.80838(2) 0.01818(9) Uani 1 1 d .
Fe1 Fe -0.02570(3) 0.03309(3) 1.16882(3) 0.01829(9) Uani 1 1 d .
P1 P 0.11039(6) -0.06451(4) 0.97169(4) 0.01821(14) Uani 1 1 d .
C2 C 0.0683(2) 0.02405(16) 1.05456(17) 0.0168(5) Uani 1 1 d .
C13 C 0.1172(2) -0.03874(17) 0.78838(16) 0.0219(6) Uani 1 1 d .
H13 H 0.1857 -0.0796 0.7812 0.026 Uiso 1 1 calc R
C3 C 0.1365(2) 0.04415(18) 1.12868(16) 0.0200(5) Uani 1 1 d .
H3 H 0.1991 0.0018 1.1494 0.024 Uiso 1 1 calc R
C1 C -0.0135(2) 0.10236(16) 1.04888(16) 0.0181(5) Uani 1 1 d .
C5 C 0.0088(2) 0.17052(19) 1.11863(17) 0.0233(6) Uani 1 1 d .
H5 H -0.0334 0.2333 1.1310 0.028 Uiso 1 1 calc R
C20 C 0.1185(3) 0.26408(18) 0.7912(2) 0.0320(7) Uani 1 1 d .
H20 H 0.0570 0.3080 0.7707 0.038 Uiso 1 1 calc R
C18 C 0.2674(3) 0.1607(2) 0.7929(2) 0.0400(8) Uani 1 1 d .
H18 H 0.3317 0.1192 0.7741 0.048 Uiso 1 1 calc R
C11 C -0.0326(2) 0.04371(18) 0.85042(16) 0.0198(5) Uani 1 1 d .
C10 C -0.1884(2) 0.0220(2) 1.2064(2) 0.0334(7) Uani 1 1 d .
H10 H -0.2530 0.0515 1.1753 0.040 Uiso 1 1 calc R
C4 C 0.0994(2) 0.13492(18) 1.16744(18) 0.0232(6) Uani 1 1 d .
H4 H 0.1325 0.1683 1.2192 0.028 Uiso 1 1 calc R
C14 C 0.0558(2) 0.00704(18) 0.72078(18) 0.0228(6) Uani 1 1 d .
H14 H 0.0742 0.0050 0.6577 0.027 Uiso 1 1 calc R
C6 C -0.1442(2) -0.0753(2) 1.19332(18) 0.0304(7) Uani 1 1 d .
H6 H -0.1719 -0.1266 1.1514 0.037 Uiso 1 1 calc R
C9 C -0.1249(3) 0.0699(2) 1.27033(18) 0.0338(7) Uani 1 1 d .
H9 H -0.1375 0.1391 1.2930 0.041 Uiso 1 1 calc R
C19 C 0.1961(3) 0.2151(2) 0.7381(2) 0.0337(7) Uani 1 1 d .
H19 H 0.2005 0.2189 0.6735 0.040 Uiso 1 1 calc R
C15 C -0.0351(2) 0.05782(19) 0.75864(17) 0.0215(6) Uani 1 1 d .
H15 H -0.0910 0.0983 0.7264 0.026 Uiso 1 1 calc R
C7 C -0.0543(2) -0.0866(2) 1.25080(18) 0.0285(7) Uani 1 1 d .
H7 H -0.0068 -0.1475 1.2564 0.034 Uiso 1 1 calc R
B1 B 0.2679(3) -0.0854(2) 0.9762(2) 0.0253(7) Uani 1 1 d .
H1B H 0.2906 -0.1275 0.9274 0.038 Uiso 1 1 calc R
H3B H 0.2873 -0.1186 1.0307 0.038 Uiso 1 1 calc R
H2B H 0.3057 -0.0206 0.9728 0.038 Uiso 1 1 calc R
C24 C 0.0580(3) -0.23027(19) 1.07095(17) 0.0292(7) Uani 1 1 d .
H24A H 0.0118 -0.2896 1.0798 0.044 Uiso 1 1 calc R
H24B H 0.0432 -0.1813 1.1168 0.044 Uiso 1 1 calc R
H24C H 0.1359 -0.2497 1.0727 0.044 Uiso 1 1 calc R
C23 C 0.0317(3) -0.18389(18) 0.98300(18) 0.0263(6) Uani 1 1 d .
C26 C -0.0917(2) -0.1614(2) 0.97391(19) 0.0312(7) Uani 1 1 d .
H26A H -0.1342 -0.2223 0.9859 0.047 Uiso 1 1 calc R
H26B H -0.1072 -0.1386 0.9148 0.047 Uiso 1 1 calc R
H26C H -0.1126 -0.1089 1.0151 0.047 Uiso 1 1 calc R
C25 C 0.0690(3) -0.25586(19) 0.91134(19) 0.0361(8) Uani 1 1 d .
H25A H 0.1484 -0.2683 0.9168 0.054 Uiso 1 1 calc R
H25B H 0.0536 -0.2260 0.8546 0.054 Uiso 1 1 calc R
H25C H 0.0289 -0.3193 0.9168 0.054 Uiso 1 1 calc R
C16 C 0.1413(3) 0.23910(19) 0.87804(19) 0.0349(7) Uani 1 1 d .
H16 H 0.0989 0.2625 0.9298 0.042 Uiso 1 1 calc R
C17 C 0.2330(3) 0.1767(2) 0.8795(2) 0.0405(9) Uani 1 1 d .
H17 H 0.2682 0.1478 0.9325 0.049 Uiso 1 1 calc R
C8 C -0.0417(3) 0.0037(2) 1.29817(18) 0.0313(7) Uani 1 1 d .
H8 H 0.0146 0.0172 1.3440 0.038 Uiso 1 1 calc R
C22 C -0.2864(2) 0.0498(3) 0.9718(2) 0.0392(8) Uani 1 1 d .
H22A H -0.2845 -0.0206 0.9539 0.059 Uiso 1 1 calc R
H22B H -0.3439 0.0850 0.9392 0.059 Uiso 1 1 calc R
H22C H -0.3026 0.0538 1.0339 0.059 Uiso 1 1 calc R
C21 C -0.1495(3) 0.2713(2) 0.9097(2) 0.0455(9) Uani 1 1 d .
H21A H -0.2269 0.2907 0.9168 0.068 Uiso 1 1 calc R
H21B H -0.1278 0.2798 0.8491 0.068 Uiso 1 1 calc R
H21C H -0.1031 0.3136 0.9466 0.068 Uiso 1 1 calc R
C12 C 0.0629(2) -0.01607(17) 0.86915(16) 0.0188(5) Uani 1 1 d .

loop_
_atom_site_aniso_label
_atom_site_aniso_U_11
_atom_site_aniso_U_22
_atom_site_aniso_U_33
_atom_site_aniso_U_23
_atom_site_aniso_U_13
_atom_site_aniso_U_12
Sn1 0.02241(9) 0.03086(9) 0.01703(9) 0.00309(7) -0.00021(8) 0.00803(8)
Fe2 0.0218(2) 0.01702(17) 0.01567(19) 0.00053(16) -0.00099(16) -0.00103(17)
Fe1 0.0185(2) 0.02186(19) 0.0145(2) 0.00026(16) -0.00019(17) 0.00129(17)
P1 0.0237(4) 0.0154(3) 0.0155(3) 0.0002(2) -0.0005(3) 0.0025(3)
C2 0.0201(12) 0.0158(11) 0.0145(12) 0.0032(11) 0.0032(11) -0.0029(10)
C13 0.0300(15) 0.0175(11) 0.0184(13) -0.0009(10) 0.0003(13) -0.0023(12)
C3 0.0176(13) 0.0220(11) 0.0204(13) 0.0011(10) 0.0011(12) -0.0011(11)
C1 0.0195(12) 0.0183(11) 0.0165(12) 0.0035(10) -0.0005(11) 0.0007(10)
C5 0.0234(15) 0.0189(12) 0.0276(15) -0.0049(11) 0.0033(12) -0.0011(11)
C20 0.0349(17) 0.0169(12) 0.0443(18) 0.0047(12) -0.0080(17) -0.0021(13)
C18 0.0196(16) 0.0309(15) 0.070(2) -0.0130(16) 0.0000(16) -0.0067(12)
C11 0.0207(14) 0.0213(12) 0.0175(13) 0.0000(10) 0.0009(11) 0.0008(11)
C10 0.0196(15) 0.0519(19) 0.0286(16) 0.0131(15) 0.0097(13) 0.0048(14)
C4 0.0226(14) 0.0229(12) 0.0242(14) -0.0072(11) -0.0010(11) -0.0048(11)
C14 0.0290(15) 0.0201(12) 0.0192(14) -0.0018(11) -0.0025(12) -0.0056(11)
C6 0.0241(16) 0.0413(15) 0.0258(15) 0.0077(12) 0.0059(13) -0.0121(13)
C9 0.0399(18) 0.0372(15) 0.0243(15) 0.0012(12) 0.0143(15) 0.0101(15)
C19 0.0405(19) 0.0326(16) 0.0279(16) 0.0029(13) 0.0043(14) -0.0148(14)
C15 0.0252(15) 0.0223(12) 0.0170(13) 0.0029(10) -0.0044(12) -0.0054(11)
C7 0.0284(16) 0.0328(15) 0.0242(15) 0.0118(12) 0.0079(13) -0.0014(12)
B1 0.0247(17) 0.0272(15) 0.0239(17) -0.0007(12) -0.0007(14) 0.0098(13)
C24 0.0455(18) 0.0194(12) 0.0227(15) 0.0031(11) -0.0034(14) -0.0028(12)
C23 0.0396(18) 0.0169(12) 0.0224(14) -0.0001(11) -0.0034(13) -0.0041(12)
C26 0.0400(18) 0.0264(13) 0.0271(16) 0.0007(12) -0.0051(13) -0.0117(13)
C25 0.059(2) 0.0189(13) 0.0301(16) 0.0001(12) -0.0031(16) -0.0031(13)
C16 0.053(2) 0.0245(13) 0.0271(15) -0.0098(12) 0.0087(16) -0.0165(15)
C17 0.054(2) 0.0262(15) 0.0416(19) 0.0066(14) -0.0275(17) -0.0165(15)
C8 0.0348(18) 0.0462(17) 0.0129(13) 0.0056(12) 0.0024(13) -0.0021(14)
C22 0.0194(15) 0.070(2) 0.0287(17) -0.0096(15) 0.0001(13) -0.0056(15)
C21 0.062(2) 0.0399(17) 0.0349(17) 0.0187(14) 0.0094(17) 0.0329(17)
C12 0.0222(14) 0.0178(11) 0.0165(13) 0.0005(10) 0.0014(11) -0.0039(10)

loop_
_atom_type_symbol
_atom_type_description
_atom_type_scat_dispersion_real
_atom_type_scat_dispersion_imag
_atom_type_scat_source
C C 0.0181 0.0091 'International Tables Vol C Tables 4.2.6.8 and 6.1.1.4'
H H 0.0000 0.0000 'International Tables Vol C Tables 4.2.6.8 and 6.1.1.4'
B B 0.0090 0.0039 'International Tables Vol C Tables 4.2.6.8 and 6.1.1.4'
P P 0.2955 0.4335 'International Tables Vol C Tables 4.2.6.8 and 6.1.1.4'
Fe Fe -1.1336 3.1974 'International Tables Vol C Tables 4.2.6.8 and 6.1.1.4'
Sn Sn 0.0259 5.4591 'International Tables Vol C Tables 4.2.6.8 and 6.1.1.4'

loop_
_geom_angle_atom_site_label_1
_geom_angle_atom_site_label_2
_geom_angle_atom_site_label_3
_geom_angle
C1 Sn1 C11 96.16(10)
C1 Sn1 C21 111.42(12)
C11 Sn1 C21 108.84(11)
C1 Sn1 C22 114.17(11)
C11 Sn1 C22 114.75(11)
C21 Sn1 C22 110.70(14)
C18 Fe2 C12 126.31(12)
C18 Fe2 C13 105.26(12)
C12 Fe2 C13 41.56(10)
C18 Fe2 C19 40.62(13)
C12 Fe2 C19 163.50(12)
C13 Fe2 C19 124.54(12)
C18 Fe2 C17 40.77(14)
C12 Fe2 C17 108.36(11)
C13 Fe2 C17 118.18(12)
C19 Fe2 C17 68.18(13)
C18 Fe2 C16 67.81(13)
C12 Fe2 C16 120.46(11)
C13 Fe2 C16 153.26(12)
C19 Fe2 C16 67.96(12)
C17 Fe2 C16 39.75(14)
C18 Fe2 C20 67.72(13)
C12 Fe2 C20 154.87(12)
C13 Fe2 C20 163.07(11)
C19 Fe2 C20 40.28(12)
C17 Fe2 C20 67.32(12)
C16 Fe2 C20 40.23(12)
C18 Fe2 C14 116.44(12)
C12 Fe2 C14 68.96(10)
C13 Fe2 C14 40.65(10)
C19 Fe2 C14 105.92(12)
C17 Fe2 C14 151.43(14)
C16 Fe2 C14 165.94(12)
C20 Fe2 C14 127.13(11)
C18 Fe2 C15 151.13(13)
C12 Fe2 C15 68.56(10)
C13 Fe2 C15 68.40(11)
C19 Fe2 C15 118.39(12)
C17 Fe2 C15 167.18(13)
C16 Fe2 C15 130.10(13)
C20 Fe2 C15 109.82(12)
C14 Fe2 C15 40.41(11)
C18 Fe2 C11 165.67(13)
C12 Fe2 C11 41.07(10)
C13 Fe2 C11 69.31(11)
C19 Fe2 C11 153.30(12)
C17 Fe2 C11 129.04(13)
C16 Fe2 C11 110.72(11)
C20 Fe2 C11 121.09(12)
C14 Fe2 C11 68.67(11)
C15 Fe2 C11 40.63(10)
C5 Fe1 C9 101.36(11)
C5 Fe1 C4 40.66(10)
C9 Fe1 C4 106.68(12)
C5 Fe1 C8 124.36(11)
C9 Fe1 C8 40.38(12)
C4 Fe1 C8 102.06(12)
C5 Fe1 C10 111.61(11)
C9 Fe1 C10 40.12(13)
C4 Fe1 C10 139.76(12)
C8 Fe1 C10 67.70(12)
C5 Fe1 C3 68.04(10)
C9 Fe1 C3 140.86(12)
C4 Fe1 C3 40.60(9)
C8 Fe1 C3 113.38(11)
C10 Fe1 C3 178.90(12)
C5 Fe1 C7 164.62(11)
C9 Fe1 C7 67.42(12)
C4 Fe1 C7 130.31(12)
C8 Fe1 C7 40.34(11)
C10 Fe1 C7 67.16(12)
C3 Fe1 C7 113.47(11)
C5 Fe1 C6 147.20(11)
C9 Fe1 C6 67.57(12)
C4 Fe1 C6 169.56(11)
C8 Fe1 C6 67.81(12)
C10 Fe1 C6 40.14(12)
C3 Fe1 C6 139.80(11)
C7 Fe1 C6 39.94(12)
C5 Fe1 C1 40.87(10)
C9 Fe1 C1 128.43(11)
C4 Fe1 C1 68.91(10)
C8 Fe1 C1 164.57(11)
C10 Fe1 C1 110.56(11)
C3 Fe1 C1 68.46(10)
C7 Fe1 C1 154.51(11)
C6 Fe1 C1 121.53(10)
C5 Fe1 C2 67.73(10)
C9 Fe1 C2 168.38(10)
C4 Fe1 C2 68.04(10)
C8 Fe1 C2 149.27(11)
C10 Fe1 C2 138.61(12)
C3 Fe1 C2 40.30(10)
C7 Fe1 C2 124.06(10)
C6 Fe1 C2 119.24(10)
C1 Fe1 C2 40.41(9)
C12 P1 C2 107.18(11)
C12 P1 C23 103.01(12)
C2 P1 C23 110.28(12)
C12 P1 B1 113.51(13)
C2 P1 B1 110.28(13)
C23 P1 B1 112.26(13)
C3 C2 C1 108.0(2)
C3 C2 P1 121.41(19)
C1 C2 P1 128.5(2)
C3 C2 Fe1 68.48(15)
C1 C2 Fe1 68.73(14)
P1 C2 Fe1 141.33(12)
C14 C13 C12 107.8(2)
C14 C13 Fe2 70.46(14)
C12 C13 Fe2 69.10(13)
C4 C3 C2 108.2(2)
C4 C3 Fe1 68.55(15)
C2 C3 Fe1 71.22(15)
C5 C1 C2 106.5(2)
C5 C1 Fe1 68.06(14)
C2 C1 Fe1 70.86(14)
C5 C1 Sn1 128.38(18)
C2 C1 Sn1 124.75(18)
Fe1 C1 Sn1 131.30(12)
C4 C5 C1 109.4(2)
C4 C5 Fe1 69.75(14)
C1 C5 Fe1 71.07(14)
C19 C20 C16 108.2(3)
C19 C20 Fe2 69.37(15)
C16 C20 Fe2 69.62(15)
C19 C18 C17 108.0(3)
C19 C18 Fe2 70.22(17)
C17 C18 Fe2 70.18(19)
C15 C11 C12 106.8(2)
C15 C11 Fe2 69.39(15)
C12 C11 Fe2 68.24(14)
C15 C11 Sn1 128.0(2)
C12 C11 Sn1 124.19(18)
Fe2 C11 Sn1 118.50(12)
C9 C10 C6 108.0(3)
C9 C10 Fe1 68.97(17)
C6 C10 Fe1 70.41(16)
C5 C4 C3 107.9(2)
C5 C4 Fe1 69.60(14)
C3 C4 Fe1 70.84(14)
C15 C14 C13 108.1(2)
C15 C14 Fe2 69.82(14)
C13 C14 Fe2 68.88(14)
C7 C6 C10 107.4(3)
C7 C6 Fe1 69.77(15)
C10 C6 Fe1 69.45(16)
C10 C9 C8 108.7(3)
C10 C9 Fe1 70.91(16)
C8 C9 Fe1 70.14(17)
C20 C19 C18 107.4(3)
C20 C19 Fe2 70.36(16)
C18 C19 Fe2 69.16(17)
C14 C15 C11 109.2(2)
C14 C15 Fe2 69.77(15)
C11 C15 Fe2 69.99(15)
C6 C7 C8 108.4(3)
C6 C7 Fe1 70.29(15)
C8 C7 Fe1 68.97(16)
C24 C23 C26 111.4(3)
C24 C23 C25 109.0(2)
C26 C23 C25 110.2(2)
C24 C23 P1 108.85(19)
C26 C23 P1 108.86(18)
C25 C23 P1 108.5(2)
C17 C16 C20 108.3(3)
C17 C16 Fe2 69.93(16)
C20 C16 Fe2 70.15(16)
C16 C17 C18 108.1(3)
C16 C17 Fe2 70.32(18)
C18 C17 Fe2 69.05(17)
C9 C8 C7 107.4(3)
C9 C8 Fe1 69.48(16)
C7 C8 Fe1 70.69(16)
C11 C12 C13 108.1(2)
C11 C12 P1 129.3(2)
C13 C12 P1 122.5(2)
C11 C12 Fe2 70.69(14)
C13 C12 Fe2 69.34(14)
P1 C12 Fe2 128.01(14)

loop_
_geom_bond_atom_site_label_1
_geom_bond_atom_site_label_2
_geom_bond_distance
Sn1 C1 2.128(2)
Sn1 C11 2.135(3)
Sn1 C21 2.139(3)
Sn1 C22 2.146(3)
Fe2 C18 2.027(3)
Fe2 C12 2.031(2)
Fe2 C13 2.034(2)
Fe2 C19 2.040(3)
Fe2 C17 2.041(3)
Fe2 C16 2.046(3)
Fe2 C20 2.053(2)
Fe2 C14 2.055(3)
Fe2 C15 2.056(3)
Fe2 C11 2.064(3)
Fe1 C5 2.035(3)
Fe1 C9 2.036(3)
Fe1 C4 2.037(2)
Fe1 C8 2.045(3)
Fe1 C10 2.062(3)
Fe1 C3 2.068(3)
Fe1 C7 2.068(3)
Fe1 C6 2.074(3)
Fe1 C1 2.076(2)
Fe1 C2 2.104(3)
P1 C12 1.805(3)
P1 C2 1.815(2)
P1 C23 1.866(3)
P1 B1 1.932(3)
C2 C3 1.437(4)
C2 C1 1.444(3)
C13 C14 1.421(4)
C13 C12 1.442(4)
C3 C4 1.424(3)
C1 C5 1.436(3)
C5 C4 1.415(4)
C20 C19 1.409(4)
C20 C16 1.410(4)
C18 C19 1.412(4)
C18 C17 1.417(5)
C11 C15 1.430(3)
C11 C12 1.437(4)
C10 C9 1.406(4)
C10 C6 1.419(4)
C14 C15 1.420(4)
C6 C7 1.414(4)
C9 C8 1.409(4)
C7 C8 1.418(4)
C24 C23 1.526(4)
C23 C26 1.534(4)
C23 C25 1.534(4)
C16 C17 1.390(5)
